data_7211100
loop_
_publ_author_name
'Zhang, Yujian'
'Sun, Jingwei'
'Lv, Xiaojing'
'Ouyang, Mi'
'Cao, Feng'
'Pan, Guoxiang'
'Pan, Luping'
'Fan, Guangbo'
'Yu, Weiwei'
'He, Chao'
'Zheng, Sishi'
'Zhang, Feng'
'Wang, Wei'
'Zhang, Cheng'

_publ_section_title
;
 Heating and mechanical force-induced &#x201C;turn on&#x201D; fluorescence
 of cyanostilbene derivative with H-type stacking
;
_journal_issue 44
_journal_name_full CrystEngComm
_journal_page_first 8998
_journal_paper_doi 10.1039/c3ce41221k
_journal_volume 15
_journal_year 2013
_chemical_formula_sum 'C34 H26 N2 O'
_chemical_formula_weight 478.57
_chemical_name_systematic
;
?
;
_space_group_IT_number 14
_symmetry_cell_setting monoclinic
_symmetry_space_group_name_Hall '-P 2ybc'
_symmetry_space_group_name_H-M 'P 1 21/c 1'
_atom_sites_solution_hydrogens geom
_atom_sites_solution_primary direct
_atom_sites_solution_secondary difmap
_audit_creation_method SHELXL-97
_cell_angle_alpha 90.00
_cell_angle_beta 94.826(7)
_cell_angle_gamma 90.00
_cell_formula_units_Z 4
_cell_length_a 6.897(3)
_cell_length_b 45.92(2)
_cell_length_c 8.080(4)
_cell_measurement_temperature 293(2)
_cell_volume 2550(2)
_computing_cell_refinement 'Bruker SMART(Bruker, 2004)'
_computing_data_collection 'Bruker SMART(Bruker, 2004)'
_computing_data_reduction 'Bruker SAINT'
_computing_molecular_graphics 'Bruker SHELXTL(Sheldrick, 1997b)'
_computing_publication_material 'Bruker SHELXTL'
_computing_structure_refinement 'SHELXL-97 (Sheldrick, 1997)'
_computing_structure_solution 'SHELXS-97 (Sheldrick, 1990)'
_diffrn_ambient_temperature 293(2)
_diffrn_measured_fraction_theta_full 0.992
_diffrn_measured_fraction_theta_max 0.992
_diffrn_radiation_monochromator graphite
_diffrn_radiation_source 'fine-focus sealed tube'
_diffrn_radiation_type MoK\a
_diffrn_radiation_wavelength 0.71073
_diffrn_reflns_av_R_equivalents 0.0417
_diffrn_reflns_av_sigmaI/netI 0.0483
_diffrn_reflns_limit_h_max 8
_diffrn_reflns_limit_h_min -8
_diffrn_reflns_limit_k_max 54
_diffrn_reflns_limit_k_min -54
_diffrn_reflns_limit_l_max 8
_diffrn_reflns_limit_l_min -9
_diffrn_reflns_number 14302
_diffrn_reflns_theta_full 25.00
_diffrn_reflns_theta_max 25.00
_diffrn_reflns_theta_min 1.77
_exptl_absorpt_coefficient_mu 0.075
_exptl_absorpt_correction_T_max 0.9851
_exptl_absorpt_correction_T_min 0.9829
_exptl_absorpt_correction_type multi-scan
_exptl_absorpt_process_details sadabs
_exptl_crystal_colour yellow
_exptl_crystal_density_diffrn 1.247
_exptl_crystal_density_method 'not measured'
_exptl_crystal_description needle
_exptl_crystal_F_000 1008
_exptl_crystal_size_max 0.23
_exptl_crystal_size_mid 0.22
_exptl_crystal_size_min 0.20
_refine_diff_density_max 0.508
_refine_diff_density_min -0.182
_refine_diff_density_rms 0.052
_refine_ls_extinction_coef 0.0103(18)
_refine_ls_extinction_expression Fc^*^=kFc[1+0.001xFc^2^\l^3^/sin(2\q)]^-1/4^
_refine_ls_extinction_method SHELXL
_refine_ls_goodness_of_fit_ref 1.065
_refine_ls_hydrogen_treatment constr
_refine_ls_matrix_type full
_refine_ls_number_parameters 336
_refine_ls_number_reflns 4457
_refine_ls_number_restraints 0
_refine_ls_restrained_S_all 1.065
_refine_ls_R_factor_all 0.1298
_refine_ls_R_factor_gt 0.0865
_refine_ls_shift/su_max 0.003
_refine_ls_shift/su_mean 0.000
_refine_ls_structure_factor_coef Fsqd
_refine_ls_weighting_details 'calc w=1/[\s^2^(Fo^2^)+(0.0874P)^2^+2.4623P] where P=(Fo^2^+2Fc^2^)/3'
_refine_ls_weighting_scheme calc
_refine_ls_wR_factor_gt 0.2139
_refine_ls_wR_factor_ref 0.2310
_reflns_number_gt 2844
_reflns_number_total 4457
_reflns_threshold_expression >2sigma(I)
_cod_data_source_file c3ce41221k.txt
_cod_data_source_block p
_cod_depositor_comments
;
The following automatic conversions were performed:

'_symmetry_cell_setting' value 'Monoclinic' changed to 'monoclinic'
according to /home/saulius/struct/CIF-dictionaries/cif_core.dic
dictionary named 'cif_core.dic' version 2.4.2 from
2011-04-26.

'_exptl_absorpt_correction_type' value 'Multi-scan'
changed to 'multi-scan' according to
/home/saulius/struct/CIF-dictionaries/cif_core.dic dictionary named
'cif_core.dic' version 2.4.2 from 2011-04-26.

Automatic conversion script
Id: cif_fix_values 1891 2012-01-12 08:04:46Z andrius 
;
_cod_original_sg_symbol_H-M P21/c
_cod_database_code 7211100

loop_
_symmetry_equiv_pos_as_xyz
'x, y, z'
'-x, y+1/2, -z+1/2'
'-x, -y, -z'
'x, -y-1/2, z-1/2'

loop_
_atom_site_label
_atom_site_type_symbol
_atom_site_fract_x
_atom_site_fract_y
_atom_site_fract_z
_atom_site_U_iso_or_equiv
_atom_site_adp_type
_atom_site_occupancy
_atom_site_symmetry_multiplicity
_atom_site_calc_flag
_atom_site_refinement_flags
O1 O 0.5985(5) -0.12719(7) 0.2963(5) 0.0982(12) Uani 1 1 d .
N1 N 1.0111(5) 0.17658(8) 1.3219(4) 0.0705(10) Uani 1 1 d .
N2 N 0.1945(5) -0.01395(9) 0.6981(5) 0.0812(12) Uani 1 1 d .
C1 C 0.6245(6) 0.02157(8) 0.8160(5) 0.0533(10) Uani 1 1 d .
C2 C 0.5638(5) -0.00527(8) 0.7281(5) 0.0530(10) Uani 1 1 d .
C3 C 0.5545(6) 0.06374(8) 0.9789(5) 0.0558(10) Uani 1 1 d .
H3 H 0.4636 0.0748 1.0298 0.067 Uiso 1 1 calc R
C4 C 0.6546(5) -0.05059(8) 0.5685(5) 0.0524(9) Uani 1 1 d .
C5 C 0.7451(6) 0.07256(8) 0.9897(5) 0.0517(9) Uani 1 1 d .
C6 C 0.8123(5) 0.09944(8) 1.0779(5) 0.0517(9) Uani 1 1 d .
C7 C 0.4945(6) 0.03879(8) 0.8940(5) 0.0554(10) Uani 1 1 d .
H7 H 0.3641 0.0334 0.8891 0.067 Uiso 1 1 calc R
C8 C 0.3551(7) -0.01040(8) 0.7084(5) 0.0548(10) Uani 1 1 d .
C9 C 1.1620(6) 0.19201(8) 1.2494(5) 0.0557(10) Uani 1 1 d .
C10 C 0.6872(6) -0.02389(8) 0.6635(5) 0.0596(11) Uani 1 1 d .
H10 H 0.8175 -0.0188 0.6831 0.072 Uiso 1 1 calc R
C11 C 0.9578(6) 0.21641(9) 1.5110(5) 0.0616(11) Uani 1 1 d .
H11 H 1.0352 0.2285 1.4516 0.074 Uiso 1 1 calc R
C12 C 0.8098(6) -0.06170(8) 0.4927(5) 0.0573(10) Uani 1 1 d .
H12 H 0.9268 -0.0515 0.5023 0.069 Uiso 1 1 calc R
C13 C 1.1393(7) 0.19850(9) 1.0823(5) 0.0661(11) Uani 1 1 d .
H13 H 1.0299 0.1921 1.0174 0.079 Uiso 1 1 calc R
C14 C 0.9281(6) 0.18775(9) 1.4602(5) 0.0557(10) Uani 1 1 d .
C15 C 0.9419(6) 0.15046(9) 1.2414(5) 0.0595(10) Uani 1 1 d .
C16 C 0.4698(7) -0.09198(9) 0.4606(6) 0.0727(13) Uani 1 1 d .
H16 H 0.3539 -0.1024 0.4509 0.087 Uiso 1 1 calc R
C17 C 0.4808(6) -0.06677(9) 0.5481(6) 0.0656(11) Uani 1 1 d .
H17 H 0.3712 -0.0600 0.5956 0.079 Uiso 1 1 calc R
C18 C 0.8743(6) 0.05522(9) 0.9119(6) 0.0735(13) Uani 1 1 d .
H18 H 1.0049 0.0605 0.9175 0.088 Uiso 1 1 calc R
C19 C 0.8159(6) 0.03067(9) 0.8275(6) 0.0760(14) Uani 1 1 d .
H19 H 0.9073 0.0197 0.7762 0.091 Uiso 1 1 calc R
C20 C 0.7989(7) -0.08730(9) 0.4028(6) 0.0669(12) Uani 1 1 d .
H20 H 0.9070 -0.0943 0.3539 0.080 Uiso 1 1 calc R
C21 C 1.0664(6) 0.12774(10) 1.2279(5) 0.0666(11) Uani 1 1 d .
H21 H 1.1948 0.1291 1.2727 0.080 Uiso 1 1 calc R
C22 C 1.3278(6) 0.20051(10) 1.3400(6) 0.0679(12) Uani 1 1 d .
H22 H 1.3475 0.1953 1.4513 0.081 Uiso 1 1 calc R
C23 C 1.0010(6) 0.10253(9) 1.1470(5) 0.0652(11) Uani 1 1 d .
H23 H 1.0874 0.0871 1.1390 0.078 Uiso 1 1 calc R
C24 C 0.7523(7) 0.14785(9) 1.1756(6) 0.0780(14) Uani 1 1 d .
H24 H 0.6662 0.1632 1.1847 0.094 Uiso 1 1 calc R
C25 C 0.6272(7) -0.10223(9) 0.3867(5) 0.0647(11) Uani 1 1 d .
C26 C 0.6892(6) 0.12264(9) 1.0964(6) 0.0707(12) Uani 1 1 d .
H26 H 0.5599 0.1212 1.0542 0.085 Uiso 1 1 calc R
C27 C 1.2810(8) 0.21465(10) 1.0120(6) 0.0770(13) Uani 1 1 d .
H27 H 1.2664 0.2192 0.8995 0.092 Uiso 1 1 calc R
C28 C 1.4410(7) 0.22385(10) 1.1071(7) 0.0769(14) Uani 1 1 d .
H28 H 1.5341 0.2351 1.0602 0.092 Uiso 1 1 calc R
C29 C 0.8116(7) 0.17051(11) 1.5519(6) 0.0727(12) Uani 1 1 d .
H29 H 0.7886 0.1512 1.5216 0.087 Uiso 1 1 calc R
C30 C 0.8757(7) 0.22732(11) 1.6467(6) 0.0727(13) Uani 1 1 d .
H30 H 0.8967 0.2467 1.6771 0.087 Uiso 1 1 calc R
C31 C 1.4652(7) 0.21660(11) 1.2699(7) 0.0765(13) Uani 1 1 d .
H31 H 1.5761 0.2226 1.3341 0.092 Uiso 1 1 calc R
C32 C 0.7642(7) 0.21021(14) 1.7370(6) 0.0882(16) Uani 1 1 d .
H32 H 0.7118 0.2175 1.8308 0.106 Uiso 1 1 calc R
C33 C 0.7294(7) 0.18187(13) 1.6882(6) 0.0860(15) Uani 1 1 d .
H33 H 0.6496 0.1702 1.7476 0.103 Uiso 1 1 calc R
C81 C 0.7558(9) -0.13962(12) 0.2230(8) 0.112(2) Uani 1 1 d .
H81A H 0.8081 -0.1257 0.1499 0.168 Uiso 1 1 calc R
H81B H 0.7125 -0.1566 0.1608 0.168 Uiso 1 1 calc R
H81C H 0.8548 -0.1451 0.3080 0.168 Uiso 1 1 calc R

loop_
_atom_site_aniso_label
_atom_site_aniso_U_11
_atom_site_aniso_U_22
_atom_site_aniso_U_33
_atom_site_aniso_U_23
_atom_site_aniso_U_13
_atom_site_aniso_U_12
O1 0.098(3) 0.073(2) 0.124(3) -0.048(2) 0.012(2) -0.0028(19)
N1 0.080(3) 0.067(2) 0.066(2) -0.0188(18) 0.0218(19) -0.0226(19)
N2 0.045(2) 0.086(3) 0.112(3) -0.028(2) 0.004(2) -0.001(2)
C1 0.056(2) 0.049(2) 0.058(2) -0.0031(18) 0.0177(19) -0.0044(18)
C2 0.048(2) 0.054(2) 0.058(2) -0.0039(18) 0.0137(18) -0.0070(18)
C3 0.057(3) 0.048(2) 0.064(3) -0.0066(19) 0.0097(19) 0.0060(18)
C4 0.052(2) 0.046(2) 0.061(2) -0.0028(18) 0.0115(18) -0.0080(18)
C5 0.052(2) 0.050(2) 0.054(2) 0.0010(18) 0.0071(18) -0.0020(18)
C6 0.052(2) 0.047(2) 0.057(2) -0.0018(17) 0.0038(18) -0.0039(18)
C7 0.048(2) 0.053(2) 0.066(3) -0.0002(19) 0.0109(19) -0.0027(18)
C8 0.060(3) 0.045(2) 0.060(2) -0.0046(18) 0.011(2) 0.0030(19)
C9 0.054(2) 0.056(2) 0.058(3) -0.0082(19) 0.0097(19) -0.0026(19)
C10 0.047(2) 0.060(2) 0.072(3) -0.004(2) 0.006(2) -0.0063(19)
C11 0.058(3) 0.067(3) 0.059(3) -0.007(2) 0.002(2) -0.002(2)
C12 0.046(2) 0.054(2) 0.071(3) -0.007(2) 0.0030(19) -0.0035(18)
C13 0.070(3) 0.068(3) 0.060(3) -0.010(2) 0.004(2) -0.004(2)
C14 0.053(2) 0.066(3) 0.048(2) -0.0012(19) 0.0044(18) -0.002(2)
C15 0.060(3) 0.062(3) 0.057(2) -0.0084(19) 0.007(2) -0.008(2)
C16 0.062(3) 0.062(3) 0.095(3) -0.020(2) 0.014(2) -0.015(2)
C17 0.057(3) 0.058(2) 0.085(3) -0.010(2) 0.019(2) -0.008(2)
C18 0.050(2) 0.063(3) 0.110(4) -0.022(3) 0.023(2) -0.008(2)
C19 0.062(3) 0.061(3) 0.110(4) -0.023(3) 0.040(3) -0.011(2)
C20 0.063(3) 0.060(3) 0.079(3) -0.011(2) 0.011(2) 0.012(2)
C21 0.056(3) 0.071(3) 0.071(3) -0.006(2) -0.005(2) -0.008(2)
C22 0.055(3) 0.078(3) 0.071(3) -0.004(2) 0.004(2) -0.001(2)
C23 0.056(3) 0.063(3) 0.075(3) -0.005(2) 0.001(2) 0.002(2)
C24 0.072(3) 0.057(3) 0.103(4) -0.024(3) 0.000(3) 0.005(2)
C25 0.072(3) 0.053(2) 0.069(3) -0.010(2) -0.002(2) 0.002(2)
C26 0.053(3) 0.064(3) 0.093(3) -0.015(2) -0.009(2) 0.006(2)
C27 0.100(4) 0.074(3) 0.060(3) 0.002(2) 0.023(3) 0.000(3)
C28 0.069(3) 0.075(3) 0.090(4) -0.013(3) 0.028(3) -0.009(2)
C29 0.071(3) 0.081(3) 0.067(3) 0.002(2) 0.009(2) -0.011(2)
C30 0.065(3) 0.085(3) 0.067(3) -0.018(2) 0.001(2) 0.008(2)
C31 0.053(3) 0.091(3) 0.086(4) -0.015(3) 0.010(2) -0.003(2)
C32 0.075(3) 0.126(5) 0.064(3) -0.019(3) 0.011(3) 0.002(3)
C33 0.067(3) 0.121(4) 0.073(3) 0.010(3) 0.019(3) -0.011(3)
C81 0.115(5) 0.088(4) 0.133(5) -0.046(4) 0.009(4) 0.024(3)

loop_
_atom_type_symbol
_atom_type_description
_atom_type_scat_dispersion_real
_atom_type_scat_dispersion_imag
_atom_type_scat_source
C C 0.0033 0.0016 'International Tables Vol C Tables 4.2.6.8 and 6.1.1.4'
N N 0.0061 0.0033 'International Tables Vol C Tables 4.2.6.8 and 6.1.1.4'
O O 0.0106 0.0060 'International Tables Vol C Tables 4.2.6.8 and 6.1.1.4'
H H 0.0000 0.0000 'International Tables Vol C Tables 4.2.6.8 and 6.1.1.4'

loop_
_geom_angle_atom_site_label_1
_geom_angle_atom_site_label_2
_geom_angle_atom_site_label_3
_geom_angle
C25 O1 C81 119.1(4)
C14 N1 C9 120.6(3)
C14 N1 C15 122.0(3)
C9 N1 C15 117.3(3)
C19 C1 C7 116.6(4)
C19 C1 C2 121.3(3)
C7 C1 C2 122.1(3)
C10 C2 C8 120.5(3)
C10 C2 C1 124.0(3)
C8 C2 C1 115.4(3)
C5 C3 C7 121.5(4)
C5 C3 H3 119.3
C7 C3 H3 119.3
C12 C4 C17 116.0(3)
C12 C4 C10 117.2(3)
C17 C4 C10 126.8(4)
C3 C5 C18 116.9(4)
C3 C5 C6 122.5(3)
C18 C5 C6 120.7(4)
C26 C6 C23 116.5(4)
C26 C6 C5 121.7(4)
C23 C6 C5 121.8(4)
C3 C7 C1 121.4(4)
C3 C7 H7 119.3
C1 C7 H7 119.3
N2 C8 C2 177.8(5)
C22 C9 C13 119.0(4)
C22 C9 N1 122.1(4)
C13 C9 N1 118.9(4)
C2 C10 C4 131.9(4)
C2 C10 H10 114.1
C4 C10 H10 114.1
C30 C11 C14 121.5(4)
C30 C11 H11 119.3
C14 C11 H11 119.3
C4 C12 C20 122.7(4)
C4 C12 H12 118.6
C20 C12 H12 118.6
C9 C13 C27 119.4(4)
C9 C13 H13 120.3
C27 C13 H13 120.3
C29 C14 C11 117.5(4)
C29 C14 N1 120.9(4)
C11 C14 N1 121.6(4)
C21 C15 C24 119.2(4)
C21 C15 N1 119.4(4)
C24 C15 N1 121.4(4)
C17 C16 C25 120.7(4)
C17 C16 H16 119.6
C25 C16 H16 119.6
C16 C17 C4 121.4(4)
C16 C17 H17 119.3
C4 C17 H17 119.3
C19 C18 C5 121.9(4)
C19 C18 H18 119.0
C5 C18 H18 119.0
C18 C19 C1 121.7(4)
C18 C19 H19 119.1
C1 C19 H19 119.1
C25 C20 C12 119.1(4)
C25 C20 H20 120.5
C12 C20 H20 120.5
C15 C21 C23 119.7(4)
C15 C21 H21 120.2
C23 C21 H21 120.2
C31 C22 C9 120.9(5)
C31 C22 H22 119.5
C9 C22 H22 119.5
C6 C23 C21 122.4(4)
C6 C23 H23 118.8
C21 C23 H23 118.8
C15 C24 C26 120.5(4)
C15 C24 H24 119.8
C26 C24 H24 119.8
O1 C25 C20 123.9(4)
O1 C25 C16 116.0(4)
C20 C25 C16 120.0(4)
C24 C26 C6 121.8(4)
C24 C26 H26 119.1
C6 C26 H26 119.1
C28 C27 C13 120.1(5)
C28 C27 H27 119.9
C13 C27 H27 119.9
C31 C28 C27 120.1(5)
C31 C28 H28 120.0
C27 C28 H28 120.0
C33 C29 C14 120.3(5)
C33 C29 H29 119.8
C14 C29 H29 119.8
C32 C30 C11 120.7(5)
C32 C30 H30 119.7
C11 C30 H30 119.7
C28 C31 C22 120.3(5)
C28 C31 H31 119.9
C22 C31 H31 119.9
C30 C32 C33 119.2(5)
C30 C32 H32 120.4
C33 C32 H32 120.4
C32 C33 C29 120.8(5)
C32 C33 H33 119.6
C29 C33 H33 119.6
O1 C81 H81A 109.5
O1 C81 H81B 109.5
H81A C81 H81B 109.5
O1 C81 H81C 109.5
H81A C81 H81C 109.5
H81B C81 H81C 109.5

loop_
_geom_bond_atom_site_label_1
_geom_bond_atom_site_label_2
_geom_bond_distance
O1 C25 1.364(5)
O1 C81 1.401(6)
N1 C14 1.396(5)
N1 C9 1.425(5)
N1 C15 1.427(5)
N2 C8 1.116(5)
C1 C19 1.380(6)
C1 C7 1.386(5)
C1 C2 1.466(5)
C2 C10 1.343(5)
C2 C8 1.454(6)
C3 C5 1.371(5)
C3 C7 1.381(5)
C3 H3 0.9300
C4 C12 1.375(5)
C4 C17 1.408(5)
C4 C10 1.454(5)
C5 C18 1.385(5)
C5 C6 1.481(5)
C6 C26 1.378(5)
C6 C23 1.379(6)
C7 H7 0.9300
C9 C22 1.362(6)
C9 C13 1.379(6)
C10 H10 0.9300
C11 C30 1.371(6)
C11 C14 1.389(5)
C11 H11 0.9300
C12 C20 1.381(5)
C12 H12 0.9300
C13 C27 1.386(6)
C13 H13 0.9300
C14 C29 1.386(6)
C15 C21 1.362(6)
C15 C24 1.375(6)
C16 C17 1.355(6)
C16 C25 1.365(6)
C16 H16 0.9300
C17 H17 0.9300
C18 C19 1.361(6)
C18 H18 0.9300
C19 H19 0.9300
C20 C25 1.365(6)
C20 H20 0.9300
C21 C23 1.386(6)
C21 H21 0.9300
C22 C31 1.362(6)
C22 H22 0.9300
C23 H23 0.9300
C24 C26 1.376(6)
C24 H24 0.9300
C26 H26 0.9300
C27 C28 1.358(7)
C27 H27 0.9300
C28 C31 1.354(7)
C28 H28 0.9300
C29 C33 1.382(6)
C29 H29 0.9300
C30 C32 1.355(7)
C30 H30 0.9300
C31 H31 0.9300
C32 C33 1.375(7)
C32 H32 0.9300
C33 H33 0.9300
C81 H81A 0.9600
C81 H81B 0.9600
C81 H81C 0.9600

loop_
_geom_torsion_atom_site_label_1
_geom_torsion_atom_site_label_2
_geom_torsion_atom_site_label_3
_geom_torsion_atom_site_label_4
_geom_torsion
C19 C1 C2 C10 5.0(6)
C7 C1 C2 C10 -173.9(4)
C19 C1 C2 C8 -172.9(4)
C7 C1 C2 C8 8.2(6)
C7 C3 C5 C18 -0.2(6)
C7 C3 C5 C6 179.1(4)
C3 C5 C6 C26 -26.4(6)
C18 C5 C6 C26 152.9(4)
C3 C5 C6 C23 153.2(4)
C18 C5 C6 C23 -27.6(6)
C5 C3 C7 C1 0.0(6)
C19 C1 C7 C3 -0.1(6)
C2 C1 C7 C3 178.8(4)
C10 C2 C8 N2 147(13)
C1 C2 C8 N2 -35(13)
C14 N1 C9 C22 54.5(6)
C15 N1 C9 C22 -129.2(4)
C14 N1 C9 C13 -125.6(4)
C15 N1 C9 C13 50.7(5)
C8 C2 C10 C4 0.3(7)
C1 C2 C10 C4 -177.5(4)
C12 C4 C10 C2 167.7(4)
C17 C4 C10 C2 -13.6(7)
C17 C4 C12 C20 -0.6(6)
C10 C4 C12 C20 178.2(4)
C22 C9 C13 C27 -3.0(6)
N1 C9 C13 C27 177.1(4)
C30 C11 C14 C29 0.1(6)
C30 C11 C14 N1 179.9(4)
C9 N1 C14 C29 -166.6(4)
C15 N1 C14 C29 17.3(6)
C9 N1 C14 C11 13.6(6)
C15 N1 C14 C11 -162.5(4)
C14 N1 C15 C21 -121.9(5)
C9 N1 C15 C21 61.9(5)
C14 N1 C15 C24 58.8(6)
C9 N1 C15 C24 -117.4(5)
C25 C16 C17 C4 -1.2(7)
C12 C4 C17 C16 0.9(6)
C10 C4 C17 C16 -177.8(4)
C3 C5 C18 C19 0.5(7)
C6 C5 C18 C19 -178.8(4)
C5 C18 C19 C1 -0.6(8)
C7 C1 C19 C18 0.4(7)
C2 C1 C19 C18 -178.6(4)
C4 C12 C20 C25 0.6(7)
C24 C15 C21 C23 0.6(7)
N1 C15 C21 C23 -178.8(4)
C13 C9 C22 C31 3.7(6)
N1 C9 C22 C31 -176.4(4)
C26 C6 C23 C21 -1.4(6)
C5 C6 C23 C21 179.1(4)
C15 C21 C23 C6 0.3(7)
C21 C15 C24 C26 -0.2(7)
N1 C15 C24 C26 179.1(4)
C81 O1 C25 C20 4.1(7)
C81 O1 C25 C16 -177.3(5)
C12 C20 C25 O1 177.8(4)
C12 C20 C25 C16 -0.8(7)
C17 C16 C25 O1 -177.5(4)
C17 C16 C25 C20 1.1(7)
C15 C24 C26 C6 -0.9(8)
C23 C6 C26 C24 1.7(7)
C5 C6 C26 C24 -178.7(4)
C9 C13 C27 C28 0.3(7)
C13 C27 C28 C31 1.8(7)
C11 C14 C29 C33 0.1(6)
N1 C14 C29 C33 -179.7(4)
C14 C11 C30 C32 0.8(7)
C27 C28 C31 C22 -1.2(7)
C9 C22 C31 C28 -1.6(7)
C11 C30 C32 C33 -1.8(7)
C30 C32 C33 C29 2.0(8)
C14 C29 C33 C32 -1.1(8)
